data_7128156
loop_
_publ_author_name
'Li, Aimin'
'Xiong, Shenglun'
'Zhou, Wei'
'Zhai, Huijuan'
'Liu, Yuanchu'
'He, Qing'

_publ_section_title
;
 Superphane: a new lantern-like receptor for encapsulation of a water
 dimer.
;
_journal_issue 37
_journal_name_full 'Chemical communications (Cambridge, England)'
_journal_page_first 4496
_journal_page_last 4499
_journal_paper_doi 10.1039/d1cc01158h
_journal_volume 57
_journal_year 2021
_chemical_formula_moiety '2(H2 O), 2(C36 H30 N6)'
_chemical_formula_sum 'C72 H64 N12 O2'
_chemical_formula_weight 1129.35
_space_group_crystal_system triclinic
_space_group_IT_number 2
_space_group_name_Hall '-P 1'
_space_group_name_H-M_alt 'P -1'
_atom_sites_solution_hydrogens mixed
_audit_creation_date 2021-04-08
_audit_creation_method
;
Olex2 1.3
(compiled 2020.11.12 svn.r5f609507 for OlexSys, GUI svn.r6272)
;
_audit_update_record
;
2021-04-08 deposited with the CCDC.	2021-04-09 downloaded from the CCDC.
;
_cell_angle_alpha 77.7928(13)
_cell_angle_beta 73.9712(16)
_cell_angle_gamma 70.0209(17)
_cell_formula_units_Z 2
_cell_length_a 12.8370(3)
_cell_length_b 13.5455(2)
_cell_length_c 19.9735(3)
_cell_measurement_reflns_used 30226
_cell_measurement_temperature 100(2)
_cell_measurement_theta_max 78.9650
_cell_measurement_theta_min 2.3130
_cell_volume 3110.67(11)
_computing_molecular_graphics 'Olex2 1.3 (Dolomanov et al., 2009)'
_computing_publication_material 'Olex2 1.3 (Dolomanov et al., 2009)'
_computing_structure_refinement 'SHELXL-2018/3 (Sheldrick, 2018)'
_diffrn_ambient_temperature 100(2)
_diffrn_measured_fraction_theta_full 0.994
_diffrn_measured_fraction_theta_max 0.969
_diffrn_measurement_device_type 'ROD, Synergy Custom DW system, HyPix'
_diffrn_radiation_type CuK\a
_diffrn_radiation_wavelength 1.54184
_diffrn_reflns_av_R_equivalents 0.0726
_diffrn_reflns_av_unetI/netI 0.0462
_diffrn_reflns_Laue_measured_fraction_full 0.994
_diffrn_reflns_Laue_measured_fraction_max 0.969
_diffrn_reflns_limit_h_max 16
_diffrn_reflns_limit_h_min -16
_diffrn_reflns_limit_k_max 16
_diffrn_reflns_limit_k_min -17
_diffrn_reflns_limit_l_max 25
_diffrn_reflns_limit_l_min -25
_diffrn_reflns_number 77364
_diffrn_reflns_point_group_measured_fraction_full 0.994
_diffrn_reflns_point_group_measured_fraction_max 0.969
_diffrn_reflns_theta_full 67.684
_diffrn_reflns_theta_max 79.962
_diffrn_reflns_theta_min 2.321
_exptl_absorpt_coefficient_mu 0.591
_exptl_crystal_colour colorless
_exptl_crystal_density_diffrn 1.206
_exptl_crystal_description block
_exptl_crystal_F_000 1192
_exptl_crystal_size_max 0.124
_exptl_crystal_size_mid 0.098
_exptl_crystal_size_min 0.056
_refine_diff_density_max 0.452
_refine_diff_density_min -0.399
_refine_diff_density_rms 0.063
_refine_ls_extinction_method none
_refine_ls_goodness_of_fit_ref 1.042
_refine_ls_hydrogen_treatment constr
_refine_ls_matrix_type full
_refine_ls_number_parameters 903
_refine_ls_number_reflns 13186
_refine_ls_number_restraints 1691
_refine_ls_restrained_S_all 1.008
_refine_ls_R_factor_all 0.1080
_refine_ls_R_factor_gt 0.0888
_refine_ls_shift/su_max 0.025
_refine_ls_shift/su_mean 0.001
_refine_ls_structure_factor_coef Fsqd
_refine_ls_weighting_details 'w=1/[\s^2^(Fo^2^)+(0.0883P)^2^+4.3266P] where P=(Fo^2^+2Fc^2^)/3'
_refine_ls_weighting_scheme calc
_refine_ls_wR_factor_gt 0.2194
_refine_ls_wR_factor_ref 0.2336
_reflns_Friedel_coverage 0.000
_reflns_number_gt 11132
_reflns_number_total 13186
_reflns_threshold_expression 'I > 2\s(I)'
_cod_data_source_file d1cc01158h2.cif
_cod_data_source_block superphane-2H2O
_cod_depositor_comments 'Adding full bibliography for 7128156.cif.'
_cod_original_cell_volume 3110.68(10)
_cod_database_code 7128156
_shelx_shelxl_version_number 2018/3
_shelx_space_group_comment
;
The symmetry employed for this shelxl refinement is uniquely defined
by the following loop, which should always be used as a source of
symmetry information in preference to the above space-group names.
They are only intended as comments.
;
_olex2_refinement_description
;
1. Restrained distances
 H2AB-N11
 2.3 with sigma of 0.01
 N8-C45 \\sim N8A-C45A \\sim N7-C38 \\sim N7A-C38A
 with sigma of 0.01
 C37-N7 \\sim C37-N7A
 with sigma of 0.01
2. Uiso/Uaniso restraints and constraints
All non-hydrogen atoms have similar U: within 2A with sigma of 0.01 and sigma
for terminal atoms of 0.02 within 2A
Uanis(O2) = Uanis(O2A)
Uanis(O1) = Uanis(O1A)
3. Rigid body (RIGU) restrains
 All non-hydrogen atoms
 with sigma for 1-2 distances of 0.01 and sigma for 1-3 distances of 0.01
4. Others
 Sof(H46C)=Sof(H46D)=Sof(N8A)=Sof(C41A)=Sof(H41A)=Sof(C40A)=Sof(H40A)=
 Sof(C45A)=Sof(H45A)=Sof(C39A)=Sof(C44A)=Sof(H44A)=Sof(C42A)=Sof(H42A)=1-FVAR(1)
 Sof(H46A)=Sof(H46B)=Sof(N8)=Sof(C42)=Sof(H42)=Sof(C44)=Sof(H44)=Sof(C39)=
 Sof(C40)=Sof(H40)=Sof(C41)=Sof(H41)=Sof(C45)=Sof(H45)=FVAR(1)
 Sof(H37C)=Sof(H37D)=Sof(N7A)=Sof(C38A)=Sof(H38A)=1-FVAR(2)
 Sof(H37A)=Sof(H37B)=Sof(N7)=Sof(C38)=Sof(H38)=FVAR(2)
 Sof(N4)=Sof(C20A)=Sof(H20C)=Sof(H20D)=Sof(C18A)=Sof(H18A)=Sof(C17A)=Sof(C19A)=
 Sof(H19A)=Sof(C15A)=Sof(H15A)=Sof(C14A)=Sof(H14A)=Sof(C16A)=Sof(H16A)=1-FVAR(3)
 Sof(N4A)=Sof(C17)=Sof(C18)=Sof(H18)=Sof(C14)=Sof(H14)=Sof(C15)=Sof(H15)=
 Sof(C16)=Sof(H16)=Sof(C19)=Sof(H19)=Sof(C20)=Sof(H20A)=Sof(H20B)=FVAR(3)
 Fixed Sof: O2(0.5) H2A(0.5) H2B(0.5) O2A(0.5) H2AA(0.5) H2AB(0.5) O1(0.5)
 H1C(0.5) H1D(0.5) O1A(0.5) H1AA(0.5) H1AB(0.5)
 Fixed X: O2(0.10617) O1(0.570455) O1A(0.4295)
 Fixed Y: O2(0.482886) O2A(0.5171) O1(0.9188) O1A(1.081203)
 Fixed Z: O2(0.510406) O2A(0.489573) O1(0.0356)
5.a Riding coordinates:
 O2(H2A,H2B), O2A(H2AA,H2AB), O1(H1C,H1D), O1A(H1AA,H1AB)
5.b Secondary CH2 refined with riding coordinates:
 C58(H58A,H58B), C11(H11A,H11B), C46(H46C,H46D), C46(H46A,H46B), C1(H1A,H1B),
 C32(H32A,H32B), C10(H10A,H10B), C59(H59A,H59B), C37(H37A,H37B), C37(H37C,H37D),
  C68(H68A,H68B), C49(H49A,H49B), C23(H23A,H23B), C20(H20A,H20B), C20A(H20C,
 H20D)
5.c Aromatic/amide H refined with riding coordinates:
 C24(H24), C60(H60), C26(H26), C64(H64), C28(H28), C31(H31), C53(H53), C6(H6),
 C8(H8), C62(H62), C30(H30), C52(H52), C4(H4), C12(H12), C57(H57), C50(H50),
 C56(H56), C54(H54), C9(H9), C67(H67), C5(H5), C27(H27), C2(H2), C63(H63),
 C66(H66), C18(H18), C14(H14), C15(H15), C16(H16), C42(H42), C44(H44), C40(H40),
  C41(H41), C45(H45), C19(H19), C38(H38), C41A(H41A), C18A(H18A), C40A(H40A),
 C45A(H45A), C44A(H44A), C19A(H19A), C42A(H42A), C15A(H15A), C14A(H14A),
 C16A(H16A), C38A(H38A)
5.d Fitted hexagon refined as free rotating group:
 C17(C18,C13,C14,C15,C16), C42(C43,C44,C39,C40,C41)
;
_olex2_submission_special_instructions 'No special instructions were received'

loop_
_space_group_symop_operation_xyz
'x, y, z'
'-x, -y, -z'

loop_
_atom_site_label
_atom_site_type_symbol
_atom_site_fract_x
_atom_site_fract_y
_atom_site_fract_z
_atom_site_U_iso_or_equiv
_atom_site_adp_type
_atom_site_occupancy
_atom_site_site_symmetry_order
_atom_site_calc_flag
_atom_site_refinement_flags_posn
_atom_site_refinement_flags_adp
_atom_site_refinement_flags_occupancy
_atom_site_disorder_assembly
_atom_site_disorder_group
O2 O 0.106170 0.482886 0.510406 0.0641(6) Uani 0.5 1 d . . P A -1
H2A H 0.035680 0.493830 0.514090 0.096 Uiso 0.5 1 d R U P A -1
H2B H 0.115180 0.543820 0.496310 0.096 Uiso 0.5 1 d R U P A -1
O2A O -0.1049(3) 0.517100 0.489573 0.0641(6) Uani 0.5 1 d . . P B -1
H2AA H -0.115621 0.467850 0.474650 0.096 Uiso 0.5 1 d R U P B -1
H2AB H -0.142241 0.573560 0.467750 0.096 Uiso 0.5 1 d DR U P B -1
O1 O 0.570455 0.918800 0.035600 0.0705(7) Uani 0.5 1 d . . P C -1
H1C H 0.526880 0.966530 0.011820 0.106 Uiso 0.5 1 d R U P C -1
H1D H 0.530540 0.918320 0.077430 0.106 Uiso 0.5 1 d R U P C -1
O1A O 0.429500 1.081203 -0.0358(2) 0.0705(7) Uani 0.5 1 d . . P D -1
H1AA H 0.477710 1.091730 -0.073190 0.106 Uiso 0.5 1 d R U P D -1
H1AB H 0.404730 1.139750 -0.018890 0.106 Uiso 0.5 1 d R U P D -1
N11 N -0.2297(2) 0.7291(2) 0.40458(15) 0.0535(6) Uani 1 1 d D U . . .
N1 N 0.4970(2) 0.71607(19) 0.12090(14) 0.0463(6) Uani 1 1 d . U . . .
N10 N -0.1279(2) 0.5211(2) 0.32701(13) 0.0458(6) Uani 1 1 d . U . . .
N5 N 0.9480(2) 0.80012(18) -0.05362(12) 0.0418(5) Uani 1 1 d . U . . .
N3 N 0.3562(2) 0.9556(2) -0.21098(14) 0.0511(6) Uani 1 1 d . U . . .
N2 N 0.1319(2) 0.98437(18) -0.06717(14) 0.0449(5) Uani 1 1 d . U . . .
N12 N 0.2514(3) 0.7649(3) 0.41763(16) 0.0672(8) Uani 1 1 d . U . . .
N6 N 0.5472(2) 1.09690(19) -0.20972(12) 0.0446(5) Uani 1 1 d . U . . .
N9 N 0.3741(2) 0.5384(3) 0.31523(15) 0.0694(9) Uani 1 1 d . U . . .
C7 C 0.2600(2) 0.8344(2) -0.01338(15) 0.0392(6) Uani 1 1 d . U . . .
C33 C 0.8288(2) 0.8370(2) 0.10693(14) 0.0383(6) Uani 1 1 d . U . . .
C58 C -0.2422(3) 0.5107(3) 0.33747(16) 0.0514(7) Uani 1 1 d . U . . .
H58A H -0.235761 0.442967 0.323011 0.062 Uiso 1 1 calc R U . . .
H58B H -0.286864 0.569310 0.308103 0.062 Uiso 1 1 calc R U . . .
C22 C 0.8423(2) 0.7531(2) 0.07138(15) 0.0399(6) Uani 1 1 d . U . . .
C71 C 0.3024(3) 0.4861(3) 0.58545(17) 0.0509(7) Uani 1 1 d . U . . .
C24 C 0.8553(2) 0.8610(2) -0.06772(14) 0.0391(6) Uani 1 1 d . U . . .
H24 H 0.785911 0.855033 -0.037020 0.047 Uiso 1 1 calc R U . . .
C11 C 0.2671(3) 1.0579(2) -0.21024(16) 0.0481(7) Uani 1 1 d . U . . .
H11A H 0.193104 1.043030 -0.195692 0.058 Uiso 1 1 calc R U . . .
H11B H 0.273420 1.093141 -0.259324 0.058 Uiso 1 1 calc R U . . .
C60 C -0.2381(3) 0.8237(2) 0.40710(17) 0.0515(7) Uani 1 1 d . U . . .
H60 H -0.308617 0.876601 0.404431 0.062 Uiso 1 1 calc R U . . .
C48 C 0.4005(3) 0.4825(4) 0.44127(18) 0.0629(9) Uani 1 1 d . U . . .
C26 C 0.9481(3) 0.9703(3) -0.16768(17) 0.0535(8) Uani 1 1 d . U . . .
H26 H 1.017696 0.937888 -0.152786 0.064 Uiso 1 1 calc R U . . .
C64 C 0.0301(4) 0.9236(3) 0.4273(2) 0.0725(10) Uani 1 1 d . U . . .
H64 H 0.089530 0.947092 0.431494 0.087 Uiso 1 1 calc R U . . .
C28 C 0.8407(3) 1.0950(3) -0.24687(16) 0.0521(7) Uani 1 1 d . U . . .
H28 H 0.837621 1.147633 -0.286768 0.063 Uiso 1 1 calc R U . . .
C72 C 0.3469(3) 0.3905(3) 0.55746(17) 0.0527(8) Uani 1 1 d . U . . .
C31 C 0.6379(3) 1.1213(2) -0.23551(15) 0.0454(6) Uani 1 1 d . U . . .
H31 H 0.637929 1.177040 -0.273427 0.054 Uiso 1 1 calc R U . . .
C47 C 0.3986(3) 0.3871(3) 0.48604(19) 0.0617(9) Uani 1 1 d . U . . .
C53 C 0.1485(3) 0.6849(3) 0.17854(16) 0.0499(7) Uani 1 1 d . U . . .
H53 H 0.168397 0.727592 0.135698 0.060 Uiso 1 1 calc R U . . .
C55 C 0.0147(2) 0.6020(2) 0.25853(14) 0.0381(6) Uani 1 1 d . U . . .
C6 C 0.2315(3) 0.7594(2) -0.03759(17) 0.0475(7) Uani 1 1 d . U . . .
H6 H 0.176884 0.781855 -0.065802 0.057 Uiso 1 1 calc R U . . .
C8 C 0.3388(2) 0.8006(2) 0.02842(15) 0.0399(6) Uani 1 1 d . U . . .
H8 H 0.357662 0.851500 0.045168 0.048 Uiso 1 1 calc R U . . .
C46 C 0.4569(4) 0.2819(4) 0.4565(2) 0.0834(12) Uani 1 1 d . U . . .
H46C H 0.476726 0.228364 0.496862 0.100 Uiso 0.383(8) 1 calc R U P E 2
H46D H 0.529843 0.287954 0.425339 0.100 Uiso 0.383(8) 1 calc R U P E 2
H46A H 0.532985 0.283833 0.428243 0.100 Uiso 0.617(8) 1 calc R U P E 1
H46B H 0.469191 0.225778 0.496812 0.100 Uiso 0.617(8) 1 calc R U P E 1
C62 C -0.1627(4) 0.9620(3) 0.4185(2) 0.0705(10) Uani 1 1 d . U . . .
H62 H -0.235373 1.011959 0.417424 0.085 Uiso 1 1 calc R U . . .
C1 C 0.5777(3) 0.6687(2) 0.16746(17) 0.0490(7) Uani 1 1 d . U . . .
H1A H 0.613720 0.592439 0.162834 0.059 Uiso 1 1 calc R U . . .
H1B H 0.536476 0.675308 0.216905 0.059 Uiso 1 1 calc R U . . .
C30 C 0.7494(2) 0.9918(2) -0.15126(14) 0.0389(6) Uani 1 1 d . U . . .
H30 H 0.682771 0.974069 -0.125018 0.047 Uiso 1 1 calc R U . . .
C52 C 0.2221(2) 0.6447(3) 0.22296(16) 0.0483(7) Uani 1 1 d . U . . .
H52 H 0.292838 0.659234 0.210636 0.058 Uiso 1 1 calc R U . . .
C3 C 0.3911(2) 0.6925(2) 0.04639(15) 0.0410(6) Uani 1 1 d . U . . .
C4 C 0.3627(3) 0.6193(2) 0.02111(18) 0.0498(7) Uani 1 1 d . U . . .
H4 H 0.398086 0.545675 0.032300 0.060 Uiso 1 1 calc R U . . .
C29 C 0.7436(2) 1.0687(2) -0.21051(14) 0.0412(6) Uani 1 1 d . U . . .
C12 C 0.4158(3) 0.9244(2) -0.16512(16) 0.0454(6) Uani 1 1 d . U . . .
H12 H 0.404768 0.971362 -0.132816 0.054 Uiso 1 1 calc R U . . .
C57 C -0.0962(2) 0.5834(2) 0.27433(15) 0.0421(6) Uani 1 1 d . U . . .
H57 H -0.146309 0.619522 0.243749 0.050 Uiso 1 1 calc R U . . .
C50 C 0.2729(3) 0.5355(3) 0.33385(16) 0.0535(8) Uani 1 1 d . U . . .
H50 H 0.247263 0.502483 0.379513 0.064 Uiso 1 1 calc R U . . .
C56 C 0.0896(2) 0.5616(2) 0.30379(14) 0.0406(6) Uani 1 1 d . U . . .
H56 H 0.069375 0.519563 0.346876 0.049 Uiso 1 1 calc R U . . .
C70 C 0.3080(3) 0.5810(3) 0.54166(18) 0.0553(8) Uani 1 1 d . U . . .
C54 C 0.0456(2) 0.6637(2) 0.19574(15) 0.0441(6) Uani 1 1 d . U . . .
H54 H -0.004470 0.691521 0.164431 0.053 Uiso 1 1 calc R U . . .
C32 C 0.4493(3) 1.1560(3) -0.24179(15) 0.0487(7) Uani 1 1 d . U . . .
H32A H 0.436629 1.109987 -0.269301 0.058 Uiso 1 1 calc R U . . .
H32B H 0.465043 1.218095 -0.274113 0.058 Uiso 1 1 calc R U . . .
C36 C 0.6691(2) 0.7243(2) 0.14831(15) 0.0430(6) Uani 1 1 d . U . . .
C69 C 0.3557(3) 0.5780(3) 0.46935(18) 0.0602(9) Uani 1 1 d . U . . .
C9 C 0.2094(2) 0.9492(2) -0.03372(15) 0.0404(6) Uani 1 1 d . U . . .
H9 H 0.236677 0.997933 -0.020944 0.049 Uiso 1 1 calc R U . . .
C65 C 0.0501(3) 0.8170(3) 0.42368(17) 0.0526(7) Uani 1 1 d . U . . .
C10 C 0.0849(2) 1.1006(2) -0.08397(16) 0.0425(6) Uani 1 1 d . U . . .
H10A H 0.028428 1.128305 -0.042011 0.051 Uiso 1 1 calc R U . . .
H10B H 0.043752 1.114689 -0.121911 0.051 Uiso 1 1 calc R U . . .
C67 C 0.1622(3) 0.7386(3) 0.42708(16) 0.0534(8) Uani 1 1 d . U . . .
H67 H 0.167544 0.665538 0.436766 0.064 Uiso 1 1 calc R U . . .
C51 C 0.1932(2) 0.5821(2) 0.28650(14) 0.0433(6) Uani 1 1 d . U . . .
C5 C 0.2831(3) 0.6528(2) -0.0204(2) 0.0546(8) Uani 1 1 d . U . . .
H5 H 0.263943 0.601994 -0.037034 0.066 Uiso 1 1 calc R U . . .
C34 C 0.7388(2) 0.8616(2) 0.16497(15) 0.0410(6) Uani 1 1 d . U . . .
C59 C -0.3312(3) 0.7099(3) 0.3953(2) 0.0566(8) Uani 1 1 d . U . . .
H59A H -0.321422 0.701760 0.345605 0.068 Uiso 1 1 calc R U . . .
H59B H -0.399199 0.770832 0.407617 0.068 Uiso 1 1 calc R U . . .
C35 C 0.6560(2) 0.8075(2) 0.18470(15) 0.0430(6) Uani 1 1 d . U . . .
C27 C 0.9426(3) 1.0458(3) -0.22595(18) 0.0612(9) Uani 1 1 d . U . . .
H27 H 1.008969 1.064201 -0.251868 0.073 Uiso 1 1 calc R U . . .
C21 C 0.7626(3) 0.6959(2) 0.09273(15) 0.0438(6) Uani 1 1 d . U . . .
C37 C 0.2627(4) 0.6829(3) 0.5735(2) 0.0733(10) Uani 1 1 d D U . . .
H37A H 0.308246 0.672761 0.608442 0.088 Uiso 0.674(9) 1 calc R U P F 1
H37B H 0.284957 0.736644 0.535339 0.088 Uiso 0.674(9) 1 calc R U P F 1
H37C H 0.290351 0.740044 0.542014 0.088 Uiso 0.326(9) 1 calc R U P F 2
H37D H 0.280787 0.673600 0.619893 0.088 Uiso 0.326(9) 1 calc R U P F 2
C2 C 0.4724(2) 0.6540(2) 0.09260(16) 0.0452(7) Uani 1 1 d . U . . .
H2 H 0.507667 0.579902 0.101539 0.054 Uiso 1 1 calc R U . . .
C68 C 0.3594(3) 0.6827(3) 0.4223(2) 0.0705(11) Uani 1 1 d . U . . .
H68A H 0.406004 0.713277 0.439170 0.085 Uiso 1 1 calc R U . . .
H68B H 0.399870 0.666107 0.374232 0.085 Uiso 1 1 calc R U . . .
C25 C 0.8515(2) 0.9414(2) -0.13067(14) 0.0383(6) Uani 1 1 d . U . . .
C49 C 0.4523(3) 0.4830(4) 0.36308(19) 0.0761(12) Uani 1 1 d . U . . .
H49A H 0.514006 0.516179 0.351297 0.091 Uiso 1 1 calc R U . . .
H49B H 0.487525 0.408623 0.353448 0.091 Uiso 1 1 calc R U . . .
C23 C 0.9450(2) 0.7237(2) 0.01098(15) 0.0433(6) Uani 1 1 d . U . . .
H23A H 1.014147 0.712223 0.028151 0.052 Uiso 1 1 calc R U . . .
H23B H 0.949412 0.655227 -0.001532 0.052 Uiso 1 1 calc R U . . .
C63 C -0.0745(4) 0.9945(3) 0.4247(3) 0.0833(12) Uani 1 1 d . U . . .
H63 H -0.087125 1.067091 0.427198 0.100 Uiso 1 1 calc R U . . .
C66 C -0.0371(3) 0.7843(2) 0.41719(15) 0.0454(6) Uani 1 1 d . U . . .
H66 H -0.023753 0.711539 0.414893 0.054 Uiso 1 1 calc R U . . .
C61 C -0.1440(3) 0.8555(2) 0.41394(16) 0.0492(7) Uani 1 1 d . U . . .
N7 N 0.1454(4) 0.7348(4) 0.6078(3) 0.0678(14) Uani 0.674(9) 1 d D U P F 1
N8 N 0.4056(9) 0.2496(9) 0.4152(12) 0.068(2) Uani 0.617(8) 1 d D U P E 1
N4A N 0.7569(5) 0.6000(4) -0.0062(3) 0.0491(13) Uani 0.505(6) 1 d . U P G 1
C17 C 0.6377(5) 0.7116(4) -0.0904(3) 0.0489(15) Uani 0.505(6) 1 d G U P G 1
C18 C 0.5572(5) 0.8072(3) -0.1058(2) 0.0454(19) Uani 0.505(6) 1 d G U P G 1
H18 H 0.540227 0.864283 -0.080005 0.054 Uiso 0.505(6) 1 calc R U P G 1
C13 C 0.5014(3) 0.8192(2) -0.15895(18) 0.0558(8) Uani 1 1 d G U . . .
C14 C 0.5263(5) 0.7357(3) -0.1967(3) 0.070(2) Uani 0.505(6) 1 d G U P G 1
H14 H 0.488165 0.743869 -0.233007 0.084 Uiso 0.505(6) 1 calc R U P G 1
C15 C 0.6068(6) 0.6401(3) -0.1813(4) 0.0645(19) Uani 0.505(6) 1 d G U P G 1
H15 H 0.623745 0.582987 -0.207055 0.077 Uiso 0.505(6) 1 calc R U P G 1
C16 C 0.6625(4) 0.6281(3) -0.1281(3) 0.0518(15) Uani 0.505(6) 1 d G U P G 1
H16 H 0.717567 0.562751 -0.117578 0.062 Uiso 0.505(6) 1 calc R U P G 1
C42 C 0.2828(3) 0.1615(3) 0.3431(3) 0.087(2) Uani 0.617(8) 1 d G U P E 1
H42 H 0.362745 0.130985 0.329232 0.104 Uiso 0.617(8) 1 calc R U P E 1
C43 C 0.2386(3) 0.2427(3) 0.38501(19) 0.0639(9) Uani 1 1 d G U . . .
C44 C 0.1216(3) 0.2873(3) 0.4053(2) 0.0503(17) Uani 0.617(8) 1 d G U P E 1
H44 H 0.091335 0.342788 0.433942 0.060 Uiso 0.617(8) 1 calc R U P E 1
C39 C 0.0488(3) 0.2508(4) 0.3837(3) 0.0557(15) Uani 0.617(8) 1 d G U P E 1
C40 C 0.0931(4) 0.1697(4) 0.3417(3) 0.0771(17) Uani 0.617(8) 1 d G U P E 1
H40 H 0.043342 0.144712 0.326948 0.093 Uiso 0.617(8) 1 calc R U P E 1
C41 C 0.2100(5) 0.1250(4) 0.3215(3) 0.0901(19) Uani 0.617(8) 1 d G U P E 1
H41 H 0.240278 0.069534 0.292806 0.108 Uiso 0.617(8) 1 calc R U P E 1
C45 C 0.3015(8) 0.2739(8) 0.4187(6) 0.0530(18) Uani 0.617(8) 1 d D U P E 1
H45 H 0.256421 0.323459 0.450604 0.064 Uiso 0.617(8) 1 calc R U P E 1
C19 C 0.6928(16) 0.6866(15) -0.0267(7) 0.046(2) Uani 0.505(6) 1 d . U P G 1
H19 H 0.675841 0.743171 -0.000485 0.055 Uiso 0.505(6) 1 calc R U P G 1
C38 C 0.0784(5) 0.7004(4) 0.5906(3) 0.0508(13) Uani 0.674(9) 1 d D U P F 1
H38 H 0.106699 0.644954 0.562015 0.061 Uiso 0.674(9) 1 calc R U P F 1
C20 C 0.7924(7) 0.5891(6) 0.0597(4) 0.0478(15) Uani 0.505(6) 1 d . U P G 1
H20A H 0.875736 0.555473 0.051322 0.057 Uiso 0.505(6) 1 calc R U P G 1
H20B H 0.756718 0.540142 0.095094 0.057 Uiso 0.505(6) 1 calc R U P G 1
N8A N 0.4044(16) 0.2297(17) 0.414(2) 0.074(3) Uani 0.383(8) 1 d D U P E 2
N4 N 0.6955(13) 0.6886(12) -0.0096(5) 0.0438(18) Uani 0.495(6) 1 d . U P G 2
N7A N 0.1360(7) 0.7022(10) 0.5794(6) 0.072(3) Uani 0.326(9) 1 d D U P F 2
C41A C 0.2458(12) 0.1566(11) 0.2830(8) 0.088(2) Uani 0.383(8) 1 d . U P E 2
H41A H 0.290959 0.119486 0.244348 0.105 Uiso 0.383(8) 1 calc R U P E 2
C20A C 0.7588(7) 0.6267(6) 0.0457(4) 0.0457(14) Uani 0.495(6) 1 d . U P G 2
H20C H 0.721650 0.573407 0.073811 0.055 Uiso 0.495(6) 1 calc R U P G 2
H20D H 0.837359 0.588425 0.023003 0.055 Uiso 0.495(6) 1 calc R U P G 2
C18A C 0.5711(8) 0.7796(7) -0.1144(5) 0.0472(16) Uani 0.495(6) 1 d . U P G 2
H18A H 0.567968 0.823953 -0.082409 0.057 Uiso 0.495(6) 1 calc R U P G 2
C17A C 0.6457(6) 0.6810(6) -0.1115(5) 0.0479(15) Uani 0.495(6) 1 d . U P G 2
C40A C 0.1308(11) 0.1825(9) 0.2955(8) 0.078(2) Uani 0.383(8) 1 d . U P E 2
H40A H 0.095766 0.164348 0.265642 0.094 Uiso 0.383(8) 1 calc R U P E 2
C45A C 0.3084(13) 0.2950(13) 0.4292(10) 0.061(3) Uani 0.383(8) 1 d D U P E 2
H45A H 0.281195 0.353281 0.455373 0.073 Uiso 0.383(8) 1 calc R U P E 2
C39A C 0.0633(11) 0.2374(10) 0.3540(7) 0.063(2) Uani 0.383(8) 1 d . U P E 2
C44A C 0.1181(11) 0.2660(10) 0.3955(7) 0.052(2) Uani 0.383(8) 1 d . U P E 2
H44A H 0.071506 0.303902 0.433553 0.062 Uiso 0.383(8) 1 calc R U P E 2
C19A C 0.7084(6) 0.6392(5) -0.0596(4) 0.0494(14) Uani 0.495(6) 1 d . U P G 2
H19A H 0.762682 0.570958 -0.061944 0.059 Uiso 0.495(6) 1 calc R U P G 2
C42A C 0.2993(13) 0.1837(11) 0.3259(8) 0.080(2) Uani 0.383(8) 1 d . U P E 2
H42A H 0.379997 0.162029 0.315697 0.096 Uiso 0.383(8) 1 calc R U P E 2
C15A C 0.5828(8) 0.6502(7) -0.2092(6) 0.073(2) Uani 0.495(6) 1 d . U P G 2
H15A H 0.587440 0.605649 -0.241543 0.088 Uiso 0.495(6) 1 calc R U P G 2
C14A C 0.5034(10) 0.7529(8) -0.2084(6) 0.072(2) Uani 0.495(6) 1 d . U P G 2
H14A H 0.452686 0.778078 -0.239349 0.087 Uiso 0.495(6) 1 calc R U P G 2
C16A C 0.6543(8) 0.6152(6) -0.1619(5) 0.0613(19) Uani 0.495(6) 1 d . U P G 2
H16A H 0.709224 0.547129 -0.162923 0.074 Uiso 0.495(6) 1 calc R U P G 2
C38A C 0.0584(10) 0.7380(9) 0.6300(6) 0.064(2) Uani 0.326(9) 1 d D U P F 2
H38A H 0.085868 0.751999 0.665431 0.076 Uiso 0.326(9) 1 calc R U P F 2

loop_
_atom_site_aniso_label
_atom_site_aniso_U_11
_atom_site_aniso_U_22
_atom_site_aniso_U_33
_atom_site_aniso_U_23
_atom_site_aniso_U_13
_atom_site_aniso_U_12
O2 0.0448(12) 0.0682(15) 0.0846(17) 0.0044(13) -0.0229(12) -0.0253(11)
O2A 0.0448(12) 0.0682(15) 0.0846(17) 0.0044(13) -0.0229(12) -0.0253(11)
O1 0.0619(15) 0.0738(16) 0.0531(14) 0.0180(12) -0.0195(11) -0.0025(12)
O1A 0.0619(15) 0.0738(16) 0.0531(14) 0.0180(12) -0.0195(11) -0.0025(12)
N11 0.0462(14) 0.0506(14) 0.0621(16) 0.0068(12) -0.0209(12) -0.0137(11)
N1 0.0459(13) 0.0397(12) 0.0542(14) 0.0130(10) -0.0171(11) -0.0204(10)
N10 0.0502(13) 0.0482(13) 0.0436(13) 0.0094(10) -0.0181(11) -0.0239(11)
N5 0.0467(12) 0.0383(12) 0.0422(12) 0.0030(9) -0.0139(10) -0.0169(10)
N3 0.0537(14) 0.0536(15) 0.0479(14) -0.0080(11) -0.0150(11) -0.0148(12)
N2 0.0451(13) 0.0379(12) 0.0553(14) 0.0050(10) -0.0177(11) -0.0182(10)
N12 0.0678(17) 0.0783(19) 0.0653(17) 0.0290(15) -0.0285(14) -0.0463(16)
N6 0.0467(13) 0.0461(13) 0.0383(12) 0.0080(10) -0.0125(10) -0.0163(10)
N9 0.0385(13) 0.116(3) 0.0443(14) 0.0104(15) -0.0124(11) -0.0210(15)
C7 0.0407(13) 0.0336(13) 0.0434(14) 0.0034(11) -0.0075(11) -0.0177(11)
C33 0.0414(13) 0.0311(12) 0.0429(14) 0.0067(10) -0.0195(11) -0.0105(10)
C58 0.0553(17) 0.0594(18) 0.0498(16) 0.0156(14) -0.0250(14) -0.0331(15)
C22 0.0430(14) 0.0339(12) 0.0428(14) 0.0102(10) -0.0198(11) -0.0125(11)
C71 0.0431(15) 0.0671(19) 0.0514(16) 0.0181(14) -0.0253(13) -0.0316(14)
C24 0.0418(14) 0.0370(13) 0.0396(13) 0.0026(11) -0.0116(11) -0.0156(11)
C11 0.0493(16) 0.0522(17) 0.0448(15) 0.0002(13) -0.0187(13) -0.0153(13)
C60 0.0494(16) 0.0457(16) 0.0497(16) 0.0064(13) -0.0155(13) -0.0060(13)
C48 0.0363(15) 0.099(3) 0.0535(18) 0.0123(17) -0.0223(13) -0.0239(16)
C26 0.0513(16) 0.0645(19) 0.0512(17) 0.0141(14) -0.0222(14) -0.0299(15)
C64 0.085(3) 0.0543(19) 0.089(3) 0.0046(18) -0.029(2) -0.0356(19)
C28 0.0591(18) 0.0578(17) 0.0431(15) 0.0160(13) -0.0176(13) -0.0306(15)
C72 0.0412(15) 0.0677(19) 0.0550(17) 0.0136(15) -0.0280(13) -0.0229(14)
C31 0.0516(16) 0.0443(15) 0.0362(13) 0.0086(11) -0.0107(12) -0.0168(13)
C47 0.0443(16) 0.085(2) 0.0578(18) 0.0091(16) -0.0285(14) -0.0199(16)
C53 0.0455(15) 0.0569(17) 0.0415(15) 0.0135(13) -0.0109(12) -0.0189(13)
C55 0.0414(13) 0.0372(13) 0.0345(12) 0.0025(10) -0.0110(11) -0.0125(11)
C6 0.0465(15) 0.0415(14) 0.0603(17) 0.0013(13) -0.0191(13) -0.0196(12)
C8 0.0436(14) 0.0334(13) 0.0440(14) 0.0045(11) -0.0100(11) -0.0186(11)
C46 0.085(3) 0.096(3) 0.067(2) -0.002(2) -0.033(2) -0.016(2)
C62 0.075(2) 0.0451(18) 0.085(3) 0.0038(17) -0.025(2) -0.0119(16)
C1 0.0503(16) 0.0415(15) 0.0552(17) 0.0165(13) -0.0205(13) -0.0202(12)
C30 0.0421(14) 0.0375(13) 0.0354(13) 0.0025(10) -0.0065(11) -0.0159(11)
C52 0.0380(14) 0.0598(17) 0.0423(15) 0.0043(13) -0.0064(12) -0.0172(13)
C3 0.0374(13) 0.0352(13) 0.0487(15) 0.0050(11) -0.0073(11) -0.0169(11)
C4 0.0482(16) 0.0292(13) 0.0697(19) 0.0016(13) -0.0116(14) -0.0146(12)
C29 0.0476(15) 0.0391(13) 0.0360(13) 0.0038(11) -0.0105(11) -0.0162(11)
C12 0.0491(15) 0.0413(14) 0.0461(15) -0.0041(12) -0.0097(12) -0.0157(12)
C57 0.0470(15) 0.0432(14) 0.0399(14) 0.0060(11) -0.0184(12) -0.0184(12)
C50 0.0394(14) 0.078(2) 0.0357(14) 0.0042(14) -0.0092(12) -0.0145(14)
C56 0.0415(14) 0.0434(14) 0.0329(12) 0.0044(11) -0.0093(11) -0.0126(11)
C70 0.0467(15) 0.0700(19) 0.0584(17) 0.0198(15) -0.0241(14) -0.0360(15)
C54 0.0452(14) 0.0457(15) 0.0395(14) 0.0106(11) -0.0175(12) -0.0145(12)
C32 0.0492(16) 0.0542(17) 0.0392(14) 0.0128(12) -0.0153(12) -0.0181(13)
C36 0.0467(14) 0.0372(13) 0.0460(14) 0.0161(11) -0.0222(12) -0.0174(11)
C69 0.0413(15) 0.090(2) 0.0554(17) 0.0289(17) -0.0255(13) -0.0387(16)
C9 0.0463(14) 0.0347(13) 0.0424(14) 0.0011(11) -0.0119(12) -0.0166(11)
C65 0.0620(18) 0.0507(16) 0.0484(16) 0.0138(13) -0.0179(14) -0.0288(14)
C10 0.0424(14) 0.0378(14) 0.0504(15) 0.0071(12) -0.0201(12) -0.0156(11)
C67 0.0601(18) 0.0584(18) 0.0485(16) 0.0182(14) -0.0220(14) -0.0334(15)
C51 0.0385(13) 0.0526(16) 0.0336(13) -0.0001(11) -0.0080(11) -0.0103(12)
C5 0.0575(18) 0.0394(15) 0.075(2) -0.0056(14) -0.0224(16) -0.0202(13)
C34 0.0452(14) 0.0371(13) 0.0417(14) 0.0077(11) -0.0215(12) -0.0117(11)
C59 0.0475(16) 0.0571(18) 0.066(2) 0.0083(15) -0.0273(15) -0.0147(14)
C35 0.0433(14) 0.0430(14) 0.0395(14) 0.0148(11) -0.0192(11) -0.0133(11)
C27 0.0537(17) 0.080(2) 0.0546(18) 0.0210(16) -0.0167(14) -0.0397(17)
C21 0.0507(15) 0.0389(13) 0.0468(15) 0.0097(11) -0.0226(12) -0.0194(12)
C37 0.083(2) 0.068(2) 0.073(2) 0.0229(18) -0.0210(19) -0.0450(19)
C2 0.0428(14) 0.0318(13) 0.0579(17) 0.0104(12) -0.0102(13) -0.0177(11)
C68 0.0572(19) 0.097(3) 0.064(2) 0.0360(19) -0.0281(16) -0.0485(19)
C25 0.0448(14) 0.0356(13) 0.0357(13) -0.0008(10) -0.0098(11) -0.0150(11)
C49 0.0413(17) 0.124(3) 0.0536(19) 0.014(2) -0.0180(15) -0.0215(19)
C23 0.0469(15) 0.0353(13) 0.0479(15) 0.0065(11) -0.0172(12) -0.0146(11)
C63 0.099(3) 0.0443(19) 0.111(3) -0.001(2) -0.028(3) -0.0288(19)
C66 0.0522(16) 0.0405(14) 0.0428(14) 0.0086(11) -0.0142(12) -0.0187(12)
C61 0.0531(16) 0.0433(15) 0.0465(15) 0.0077(12) -0.0135(13) -0.0147(13)
N7 0.092(3) 0.055(2) 0.074(3) 0.008(2) -0.031(3) -0.043(2)
N8 0.073(3) 0.063(4) 0.061(3) 0.001(4) -0.016(3) -0.013(3)
N4A 0.058(3) 0.037(2) 0.055(3) 0.004(2) -0.020(2) -0.018(2)
C17 0.055(3) 0.026(3) 0.062(3) -0.008(2) -0.005(3) -0.013(2)
C18 0.039(3) 0.020(3) 0.065(3) 0.004(3) -0.006(3) -0.004(2)
C13 0.0535(17) 0.0407(15) 0.0653(19) -0.0052(14) -0.0073(15) -0.0098(13)
C14 0.068(4) 0.051(4) 0.086(4) -0.011(3) -0.029(3) 0.000(3)
C15 0.071(4) 0.046(3) 0.071(4) -0.012(3) -0.026(3) 0.000(3)
C16 0.061(3) 0.037(3) 0.055(3) -0.005(3) -0.015(3) -0.010(3)
C42 0.081(4) 0.070(4) 0.101(5) -0.008(3) -0.006(4) -0.026(3)
C43 0.0628(19) 0.0494(17) 0.069(2) 0.0018(15) -0.0037(16) -0.0176(15)
C44 0.057(3) 0.040(3) 0.054(3) 0.003(2) -0.012(2) -0.020(2)
C39 0.071(3) 0.046(3) 0.058(3) -0.003(3) -0.011(3) -0.033(2)
C40 0.087(3) 0.069(3) 0.087(4) -0.019(3) -0.008(3) -0.041(3)
C41 0.099(4) 0.072(4) 0.102(4) -0.024(3) -0.006(4) -0.034(3)
C45 0.055(3) 0.051(4) 0.051(3) 0.009(3) -0.022(2) -0.015(2)
C19 0.050(3) 0.030(3) 0.059(4) -0.001(4) -0.013(4) -0.017(2)
C38 0.079(3) 0.039(2) 0.047(3) 0.005(2) -0.028(3) -0.029(3)
C20 0.056(4) 0.035(3) 0.054(3) 0.006(3) -0.019(3) -0.017(3)
N8A 0.078(4) 0.067(5) 0.062(4) -0.002(5) -0.012(4) -0.012(4)
N4 0.048(3) 0.035(3) 0.055(4) -0.001(3) -0.018(3) -0.019(2)
N7A 0.086(5) 0.059(4) 0.064(4) 0.011(4) -0.013(5) -0.027(4)
C41A 0.088(4) 0.077(4) 0.099(5) -0.024(4) -0.003(4) -0.032(4)
C20A 0.050(3) 0.032(3) 0.057(3) 0.007(3) -0.019(3) -0.017(2)
C18A 0.048(3) 0.017(3) 0.064(3) 0.006(2) -0.008(3) -0.004(2)
C17A 0.055(3) 0.016(3) 0.064(3) -0.009(2) -0.005(3) -0.004(2)
C40A 0.088(5) 0.071(4) 0.089(5) -0.024(4) -0.010(4) -0.040(4)
C45A 0.054(4) 0.050(5) 0.053(5) 0.001(4) 0.002(4) 0.002(4)
C39A 0.075(4) 0.054(4) 0.070(4) -0.009(4) -0.009(4) -0.037(3)
C44A 0.068(4) 0.036(3) 0.052(4) -0.002(3) -0.003(3) -0.026(3)
C19A 0.055(3) 0.034(3) 0.056(3) -0.006(2) -0.012(2) -0.011(2)
C42A 0.079(4) 0.067(4) 0.098(5) -0.016(4) -0.005(4) -0.036(4)
C15A 0.077(4) 0.054(3) 0.083(4) -0.016(4) -0.034(3) 0.003(3)
C14A 0.070(4) 0.049(3) 0.090(4) -0.013(3) -0.025(3) 0.001(3)
C16A 0.070(4) 0.041(3) 0.064(4) -0.014(3) -0.020(3) 0.002(3)
C38A 0.073(5) 0.060(4) 0.065(5) 0.010(4) -0.014(4) -0.039(4)

loop_
_atom_type_symbol
_atom_type_description
_atom_type_scat_dispersion_real
_atom_type_scat_dispersion_imag
_atom_type_scat_source
C C 0.0181 0.0091 'International Tables Vol C Tables 4.2.6.8 and 6.1.1.4'
H H 0.0000 0.0000 'International Tables Vol C Tables 4.2.6.8 and 6.1.1.4'
N N 0.0311 0.0180 'International Tables Vol C Tables 4.2.6.8 and 6.1.1.4'
O O 0.0492 0.0322 'International Tables Vol C Tables 4.2.6.8 and 6.1.1.4'

loop_
_geom_angle_atom_site_label_1
_geom_angle_atom_site_label_2
_geom_angle_atom_site_label_3
_geom_angle
_geom_angle_site_symmetry_1
_geom_angle_site_symmetry_3
_geom_angle_publ_flag
H2A O2 H2B 104.1 . . ?
H2AA O2A H2AB 103.7 . . ?
H1C O1 H1D 103.8 . . ?
H1AA O1A H1AB 104.0 . . ?
C60 N11 C59 116.4(3) . . ?
C2 N1 C1 117.9(2) . . ?
C57 N10 C58 117.4(2) . . ?
C24 N5 C23 118.8(2) . . ?
C12 N3 C11 120.4(3) . . ?
C9 N2 C10 118.6(2) . . ?
C67 N12 C68 119.7(3) . . ?
C31 N6 C32 117.3(2) . . ?
C50 N9 C49 119.0(3) . . ?
C6 C7 C9 120.7(3) . . ?
C8 C7 C6 119.5(2) . . ?
C8 C7 C9 119.7(2) . . ?
C22 C33 C10 120.1(3) . 2_675 ?
C34 C33 C22 120.1(2) . . ?
C34 C33 C10 119.7(3) . 2_675 ?
N10 C58 H58A 109.8 . . ?
N10 C58 H58B 109.8 . . ?
N10 C58 C71 109.6(2) . 2_566 ?
H58A C58 H58B 108.2 . . ?
C71 C58 H58A 109.8 2_566 . ?
C71 C58 H58B 109.8 2_566 . ?
C33 C22 C21 119.9(3) . . ?
C33 C22 C23 119.1(2) . . ?
C21 C22 C23 121.0(3) . . ?
C72 C71 C58 120.4(3) . 2_566 ?
C72 C71 C70 119.9(3) . . ?
C70 C71 C58 119.6(3) . 2_566 ?
N5 C24 H24 119.1 . . ?
N5 C24 C25 121.9(3) . . ?
C25 C24 H24 119.1 . . ?
N3 C11 H11A 107.2 . . ?
N3 C11 H11B 107.2 . . ?
N3 C11 C34 120.3(2) . 2_675 ?
H11A C11 H11B 106.9 . . ?
C34 C11 H11A 107.2 2_675 . ?
C34 C11 H11B 107.2 2_675 . ?
N11 C60 H60 118.6 . . ?
N11 C60 C61 122.8(3) . . ?
C61 C60 H60 118.6 . . ?
C47 C48 C49 121.3(4) . . ?
C69 C48 C47 119.5(3) . . ?
C69 C48 C49 119.2(4) . . ?
C27 C26 H26 120.1 . . ?
C27 C26 C25 119.9(3) . . ?
C25 C26 H26 120.1 . . ?
C65 C64 H64 119.9 . . ?
C63 C64 H64 119.9 . . ?
C63 C64 C65 120.2(4) . . ?
C29 C28 H28 119.6 . . ?
C29 C28 C27 120.9(3) . . ?
C27 C28 H28 119.6 . . ?
C71 C72 C47 120.9(3) . . ?
C71 C72 C59 118.8(3) . 2_566 ?
C47 C72 C59 120.1(3) . 2_566 ?
N6 C31 H31 118.0 . . ?
N6 C31 C29 124.0(2) . . ?
C29 C31 H31 118.0 . . ?
C48 C47 C46 119.5(4) . . ?
C72 C47 C48 119.4(4) . . ?
C72 C47 C46 121.0(3) . . ?
C52 C53 H53 119.8 . . ?
C52 C53 C54 120.4(3) . . ?
C54 C53 H53 119.8 . . ?
C56 C55 C57 123.0(2) . . ?
C54 C55 C57 118.1(2) . . ?
C54 C55 C56 118.9(2) . . ?
C7 C6 H6 120.1 . . ?
C5 C6 C7 119.8(3) . . ?
C5 C6 H6 120.1 . . ?
C7 C8 H8 119.5 . . ?
C7 C8 C3 121.0(3) . . ?
C3 C8 H8 119.5 . . ?
C47 C46 H46C 105.9 . . ?
C47 C46 H46D 105.9 . . ?
C47 C46 H46A 107.3 . . ?
C47 C46 H46B 107.3 . . ?
C47 C46 N8A 125.8(6) . . ?
H46C C46 H46D 106.2 . . ?
H46A C46 H46B 106.9 . . ?
N8 C46 C47 120.0(5) . . ?
N8 C46 H46A 107.3 . . ?
N8 C46 H46B 107.3 . . ?
N8A C46 H46C 105.9 . . ?
N8A C46 H46D 105.9 . . ?
C63 C62 H62 120.1 . . ?
C63 C62 C61 119.7(4) . . ?
C61 C62 H62 120.1 . . ?
N1 C1 H1A 109.6 . . ?
N1 C1 H1B 109.6 . . ?
N1 C1 C36 110.3(2) . . ?
H1A C1 H1B 108.1 . . ?
C36 C1 H1A 109.6 . . ?
C36 C1 H1B 109.6 . . ?
C29 C30 H30 119.8 . . ?
C25 C30 H30 119.8 . . ?
C25 C30 C29 120.5(2) . . ?
C53 C52 H52 119.9 . . ?
C53 C52 C51 120.2(3) . . ?
C51 C52 H52 119.9 . . ?
C8 C3 C2 122.3(3) . . ?
C4 C3 C8 118.6(3) . . ?
C4 C3 C2 119.0(2) . . ?
C3 C4 H4 119.7 . . ?
C5 C4 C3 120.5(3) . . ?
C5 C4 H4 119.7 . . ?
C28 C29 C31 119.0(2) . . ?
C28 C29 C30 118.8(3) . . ?
C30 C29 C31 122.2(2) . . ?
N3 C12 H12 118.1 . . ?
N3 C12 C13 123.8(3) . . ?
C13 C12 H12 118.1 . . ?
N10 C57 C55 122.9(2) . . ?
N10 C57 H57 118.6 . . ?
C55 C57 H57 118.6 . . ?
N9 C50 H50 119.2 . . ?
N9 C50 C51 121.7(3) . . ?
C51 C50 H50 119.2 . . ?
C55 C56 H56 119.6 . . ?
C51 C56 C55 120.7(2) . . ?
C51 C56 H56 119.6 . . ?
C71 C70 C69 119.1(4) . . ?
C71 C70 C37 119.0(3) . . ?
C69 C70 C37 121.9(3) . . ?
C53 C54 C55 120.6(3) . . ?
C53 C54 H54 119.7 . . ?
C55 C54 H54 119.7 . . ?
N6 C32 H32A 109.7 . . ?
N6 C32 H32B 109.7 . . ?
N6 C32 C35 109.7(2) . 2_675 ?
H32A C32 H32B 108.2 . . ?
C35 C32 H32A 109.7 2_675 . ?
C35 C32 H32B 109.7 2_675 . ?
C35 C36 C1 119.7(3) . . ?
C21 C36 C1 120.0(3) . . ?
C21 C36 C35 120.2(3) . . ?
C48 C69 C70 121.0(3) . . ?
C48 C69 C68 120.7(3) . . ?
C70 C69 C68 118.2(4) . . ?
N2 C9 C7 122.4(3) . . ?
N2 C9 H9 118.8 . . ?
C7 C9 H9 118.8 . . ?
C64 C65 C67 121.2(3) . . ?
C66 C65 C64 119.1(3) . . ?
C66 C65 C67 119.7(3) . . ?
N2 C10 C33 116.1(2) . 2_675 ?
N2 C10 H10A 108.3 . . ?
N2 C10 H10B 108.3 . . ?
C33 C10 H10A 108.3 2_675 . ?
C33 C10 H10B 108.3 2_675 . ?
H10A C10 H10B 107.4 . . ?
N12 C67 C65 122.7(3) . . ?
N12 C67 H67 118.6 . . ?
C65 C67 H67 118.6 . . ?
C52 C51 C50 120.9(3) . . ?
C56 C51 C52 119.2(3) . . ?
C56 C51 C50 119.9(3) . . ?
C6 C5 C4 120.5(3) . . ?
C6 C5 H5 119.8 . . ?
C4 C5 H5 119.8 . . ?
C33 C34 C11 120.4(3) . 2_675 ?
C33 C34 C35 120.1(3) . . ?
C35 C34 C11 119.4(3) . 2_675 ?
N11 C59 C72 109.1(2) . 2_566 ?
N11 C59 H59A 109.9 . . ?
N11 C59 H59B 109.9 . . ?
C72 C59 H59A 109.9 2_566 . ?
C72 C59 H59B 109.9 2_566 . ?
H59A C59 H59B 108.3 . . ?
C36 C35 C32 120.6(3) . 2_675 ?
C36 C35 C34 119.5(3) . . ?
C34 C35 C32 119.8(3) . 2_675 ?
C26 C27 C28 120.2(3) . . ?
C26 C27 H27 119.9 . . ?
C28 C27 H27 119.9 . . ?
C22 C21 C20 118.0(4) . . ?
C22 C21 C20A 120.0(4) . . ?
C36 C21 C22 120.0(3) . . ?
C36 C21 C20 121.3(3) . . ?
C36 C21 C20A 117.9(4) . . ?
C70 C37 H37A 105.3 . . ?
C70 C37 H37B 105.3 . . ?
C70 C37 H37C 112.1 . . ?
C70 C37 H37D 112.1 . . ?
C70 C37 N7A 98.2(6) . . ?
H37A C37 H37B 106.0 . . ?
H37C C37 H37D 109.8 . . ?
N7 C37 C70 127.9(3) . . ?
N7 C37 H37A 105.3 . . ?
N7 C37 H37B 105.3 . . ?
N7A C37 H37C 112.1 . . ?
N7A C37 H37D 112.1 . . ?
N1 C2 C3 122.4(3) . . ?
N1 C2 H2 118.8 . . ?
C3 C2 H2 118.8 . . ?
N12 C68 C69 118.0(3) . . ?
N12 C68 H68A 107.8 . . ?
N12 C68 H68B 107.8 . . ?
C69 C68 H68A 107.8 . . ?
C69 C68 H68B 107.8 . . ?
H68A C68 H68B 107.1 . . ?
C26 C25 C24 120.8(3) . . ?
C30 C25 C24 119.4(2) . . ?
C30 C25 C26 119.7(2) . . ?
N9 C49 C48 116.6(3) . . ?
N9 C49 H49A 108.1 . . ?
N9 C49 H49B 108.1 . . ?
C48 C49 H49A 108.1 . . ?
C48 C49 H49B 108.1 . . ?
H49A C49 H49B 107.3 . . ?
N5 C23 C22 117.0(2) . . ?
N5 C23 H23A 108.0 . . ?
N5 C23 H23B 108.0 . . ?
C22 C23 H23A 108.0 . . ?
C22 C23 H23B 108.0 . . ?
H23A C23 H23B 107.3 . . ?
C64 C63 C62 120.9(4) . . ?
C64 C63 H63 119.5 . . ?
C62 C63 H63 119.5 . . ?
C65 C66 H66 119.3 . . ?
C65 C66 C61 121.5(3) . . ?
C61 C66 H66 119.3 . . ?
C62 C61 C60 118.5(3) . . ?
C66 C61 C60 122.9(3) . . ?
C66 C61 C62 118.5(3) . . ?
C38 N7 C37 109.9(5) . . ?
C45 N8 C46 126.2(14) . . ?
C19 N4A C20 118.6(9) . . ?
C18 C17 C16 120.0 . . ?
C18 C17 C19 123.4(8) . . ?
C16 C17 C19 116.1(8) . . ?
C17 C18 H18 120.0 . . ?
C13 C18 C17 120.0 . . ?
C13 C18 H18 120.0 . . ?
C18 C13 C12 111.8(3) . . ?
C14 C13 C12 128.2(3) . . ?
C14 C13 C18 120.0 . . ?
C18A C13 C12 128.8(5) . . ?
C18A C13 C14A 119.1(7) . . ?
C14A C13 C12 112.1(5) . . ?
C13 C14 H14 120.0 . . ?
C15 C14 C13 120.0 . . ?
C15 C14 H14 120.0 . . ?
C14 C15 H15 120.0 . . ?
C14 C15 C16 120.0 . . ?
C16 C15 H15 120.0 . . ?
C17 C16 H16 120.0 . . ?
C15 C16 C17 120.0 . . ?
C15 C16 H16 120.0 . . ?
C43 C42 H42 120.0 . . ?
C43 C42 C41 120.0 . . ?
C41 C42 H42 120.0 . . ?
C42 C43 C44 120.0 . . ?
C42 C43 C45 124.8(5) . . ?
C44 C43 C45 114.5(5) . . ?
C44A C43 C45A 125.4(8) . . ?
C44A C43 C42A 111.6(9) . . ?
C42A C43 C45A 122.4(8) . . ?
C43 C44 H44 120.0 . . ?
C43 C44 C39 120.0 . . ?
C39 C44 H44 120.0 . . ?
C44 C39 C38 117.9(4) . 2_566 ?
C40 C39 C44 120.0 . . ?
C40 C39 C38 122.0(4) . 2_566 ?
C39 C40 H40 120.0 . . ?
C41 C40 C39 120.0 . . ?
C41 C40 H40 120.0 . . ?
C42 C41 H41 120.0 . . ?
C40 C41 C42 120.0 . . ?
C40 C41 H41 120.0 . . ?
N8 C45 C43 132.5(13) . . ?
N8 C45 H45 113.7 . . ?
C43 C45 H45 113.7 . . ?
N4A C19 C17 126.7(13) . . ?
N4A C19 H19 116.7 . . ?
C17 C19 H19 116.7 . . ?
N7 C38 C39 118.8(6) . 2_566 ?
N7 C38 H38 120.6 . . ?
C39 C38 H38 120.6 2_566 . ?
C21 C20 H20A 108.2 . . ?
C21 C20 H20B 108.2 . . ?
N4A C20 C21 116.5(5) . . ?
N4A C20 H20A 108.2 . . ?
N4A C20 H20B 108.2 . . ?
H20A C20 H20B 107.3 . . ?
C45A N8A C46 92(2) . . ?
C19A N4 C20A 115.0(11) . . ?
C38A N7A C37 124.7(11) . . ?
C40A C41A H41A 119.3 . . ?
C40A C41A C42A 121.4(13) . . ?
C42A C41A H41A 119.3 . . ?
C21 C20A N4 111.7(7) . . ?
C21 C20A H20C 109.3 . . ?
C21 C20A H20D 109.3 . . ?
N4 C20A H20C 109.3 . . ?
N4 C20A H20D 109.3 . . ?
H20C C20A H20D 107.9 . . ?
C13 C18A H18A 117.6 . . ?
C13 C18A C17A 124.8(9) . . ?
C17A C18A H18A 117.6 . . ?
C18A C17A C19A 122.8(8) . . ?
C18A C17A C16A 117.8(7) . . ?
C19A C17A C16A 119.3(7) . . ?
C41A C40A H40A 120.5 . . ?
C41A C40A C39A 119.1(12) . . ?
C39A C40A H40A 120.5 . . ?
C43 C45A H45A 131.7 . . ?
N8A C45A C43 97(2) . . ?
N8A C45A H45A 131.7 . . ?
C40A C39A C38A 120.2(12) . 2_566 ?
C44A C39A C40A 118.8(11) . . ?
C44A C39A C38A 121.0(12) . 2_566 ?
C43 C44A H44A 117.4 . . ?
C39A C44A C43 125.2(11) . . ?
C39A C44A H44A 117.4 . . ?
N4 C19A C17A 122.4(9) . . ?
N4 C19A H19A 118.8 . . ?
C17A C19A H19A 118.8 . . ?
C43 C42A H42A 118.1 . . ?
C41A C42A C43 123.9(13) . . ?
C41A C42A H42A 118.1 . . ?
C14A C15A H15A 120.4 . . ?
C16A C15A H15A 120.4 . . ?
C16A C15A C14A 119.1(9) . . ?
C13 C14A H14A 120.8 . . ?
C15A C14A C13 118.3(10) . . ?
C15A C14A H14A 120.8 . . ?
C17A C16A H16A 119.6 . . ?
C15A C16A C17A 120.7(7) . . ?
C15A C16A H16A 119.6 . . ?
N7A C38A H38A 113.0 . . ?
C39A C38A H38A 113.0 2_566 . ?

loop_
_geom_bond_atom_site_label_1
_geom_bond_atom_site_label_2
_geom_bond_distance
_geom_bond_site_symmetry_2
_geom_bond_publ_flag
O2 H2A 0.8499 . ?
O2 H2B 0.8502 . ?
O2A H2AA 0.8502 . ?
O2A H2AB 0.8538 . ?
O1 H1C 0.8522 . ?
O1 H1D 0.8510 . ?
O1A H1AA 0.8496 . ?
O1A H1AB 0.8516 . ?
N11 C60 1.260(4) . ?
N11 C59 1.478(4) . ?
N1 C1 1.475(4) . ?
N1 C2 1.268(4) . ?
N10 C58 1.475(4) . ?
N10 C57 1.268(3) . ?
N5 C24 1.262(3) . ?
N5 C23 1.474(3) . ?
N3 C11 1.465(4) . ?
N3 C12 1.267(4) . ?
N2 C9 1.254(4) . ?
N2 C10 1.481(3) . ?
N12 C67 1.266(4) . ?
N12 C68 1.464(5) . ?
N6 C31 1.260(4) . ?
N6 C32 1.473(4) . ?
N9 C50 1.260(4) . ?
N9 C49 1.482(4) . ?
C7 C6 1.398(4) . ?
C7 C8 1.385(4) . ?
C7 C9 1.481(4) . ?
C33 C22 1.402(4) . ?
C33 C10 1.533(4) 2_675 ?
C33 C34 1.396(4) . ?
C58 H58A 0.9900 . ?
C58 H58B 0.9900 . ?
C58 C71 1.522(5) 2_566 ?
C22 C21 1.410(4) . ?
C22 C23 1.522(4) . ?
C71 C72 1.393(5) . ?
C71 C70 1.405(4) . ?
C24 H24 0.9500 . ?
C24 C25 1.479(3) . ?
C11 H11A 0.9900 . ?
C11 H11B 0.9900 . ?
C11 C34 1.528(4) 2_675 ?
C60 H60 0.9500 . ?
C60 C61 1.462(5) . ?
C48 C47 1.411(5) . ?
C48 C69 1.393(6) . ?
C48 C49 1.519(5) . ?
C26 H26 0.9500 . ?
C26 C27 1.378(4) . ?
C26 C25 1.392(4) . ?
C64 H64 0.9500 . ?
C64 C65 1.391(5) . ?
C64 C63 1.365(6) . ?
C28 H28 0.9500 . ?
C28 C29 1.380(4) . ?
C28 C27 1.385(5) . ?
C72 C47 1.401(5) . ?
C72 C59 1.523(4) 2_566 ?
C31 H31 0.9500 . ?
C31 C29 1.470(4) . ?
C47 C46 1.524(6) . ?
C53 H53 0.9500 . ?
C53 C52 1.372(4) . ?
C53 C54 1.383(4) . ?
C55 C57 1.467(4) . ?
C55 C56 1.398(4) . ?
C55 C54 1.392(4) . ?
C6 H6 0.9500 . ?
C6 C5 1.380(4) . ?
C8 H8 0.9500 . ?
C8 C3 1.401(4) . ?
C46 H46C 0.9900 . ?
C46 H46D 0.9900 . ?
C46 H46A 0.9900 . ?
C46 H46B 0.9900 . ?
C46 N8 1.40(2) . ?
C46 N8A 1.60(3) . ?
C62 H62 0.9500 . ?
C62 C63 1.390(6) . ?
C62 C61 1.397(5) . ?
C1 H1A 0.9900 . ?
C1 H1B 0.9900 . ?
C1 C36 1.524(4) . ?
C30 H30 0.9500 . ?
C30 C29 1.402(3) . ?
C30 C25 1.387(4) . ?
C52 H52 0.9500 . ?
C52 C51 1.402(4) . ?
C3 C4 1.390(4) . ?
C3 C2 1.473(4) . ?
C4 H4 0.9500 . ?
C4 C5 1.389(5) . ?
C12 H12 0.9500 . ?
C12 C13 1.478(4) . ?
C57 H57 0.9500 . ?
C50 H50 0.9500 . ?
C50 C51 1.477(4) . ?
C56 H56 0.9500 . ?
C56 C51 1.387(4) . ?
C70 C69 1.408(5) . ?
C70 C37 1.505(6) . ?
C54 H54 0.9500 . ?
C32 H32A 0.9900 . ?
C32 H32B 0.9900 . ?
C32 C35 1.518(4) 2_675 ?
C36 C35 1.406(4) . ?
C36 C21 1.397(4) . ?
C69 C68 1.534(5) . ?
C9 H9 0.9500 . ?
C65 C67 1.477(5) . ?
C65 C66 1.381(4) . ?
C10 H10A 0.9900 . ?
C10 H10B 0.9900 . ?
C67 H67 0.9500 . ?
C5 H5 0.9500 . ?
C34 C35 1.414(4) . ?
C59 H59A 0.9900 . ?
C59 H59B 0.9900 . ?
C27 H27 0.9500 . ?
C21 C20 1.599(8) . ?
C21 C20A 1.482(8) . ?
C37 H37A 0.9900 . ?
C37 H37B 0.9900 . ?
C37 H37C 0.9900 . ?
C37 H37D 0.9900 . ?
C37 N7 1.463(7) . ?
C37 N7A 1.530(9) . ?
C2 H2 0.9500 . ?
C68 H68A 0.9900 . ?
C68 H68B 0.9900 . ?
C49 H49A 0.9900 . ?
C49 H49B 0.9900 . ?
C23 H23A 0.9900 . ?
C23 H23B 0.9900 . ?
C63 H63 0.9500 . ?
C66 H66 0.9500 . ?
C66 C61 1.392(4) . ?
N7 C38 1.257(6) . ?
N8 C45 1.247(8) . ?
N4A C19 1.242(18) . ?
N4A C20 1.473(9) . ?
C17 C18 1.3900 . ?
C17 C16 1.3900 . ?
C17 C19 1.543(14) . ?
C18 H18 0.9500 . ?
C18 C13 1.3900 . ?
C13 C14 1.3900 . ?
C13 C18A 1.338(10) . ?
C13 C14A 1.459(12) . ?
C14 H14 0.9500 . ?
C14 C15 1.3900 . ?
C15 H15 0.9500 . ?
C15 C16 1.3900 . ?
C16 H16 0.9500 . ?
C42 H42 0.9500 . ?
C42 C43 1.3900 . ?
C42 C41 1.3900 . ?
C43 C44 1.3900 . ?
C43 C45 1.394(9) . ?
C43 C45A 1.796(19) . ?
C43 C44A 1.431(15) . ?
C43 C42A 1.450(15) . ?
C44 H44 0.9500 . ?
C44 C39 1.3900 . ?
C39 C40 1.3900 . ?
C39 C38 1.520(8) 2_566 ?
C40 H40 0.9500 . ?
C40 C41 1.3900 . ?
C41 H41 0.9500 . ?
C45 H45 0.9500 . ?
C19 H19 0.9500 . ?
C38 H38 0.9500 . ?
C20 H20A 0.9900 . ?
C20 H20B 0.9900 . ?
N8A C45A 1.246(9) . ?
N4 C20A 1.489(14) . ?
N4 C19A 1.261(13) . ?
N7A C38A 1.253(8) . ?
C41A H41A 0.9500 . ?
C41A C40A 1.358(18) . ?
C41A C42A 1.405(19) . ?
C20A H20C 0.9900 . ?
C20A H20D 0.9900 . ?
C18A H18A 0.9500 . ?
C18A C17A 1.351(10) . ?
C17A C19A 1.395(10) . ?
C17A C16A 1.438(11) . ?
C40A H40A 0.9500 . ?
C40A C39A 1.428(17) . ?
C45A H45A 0.9500 . ?
C39A C44A 1.407(18) . ?
C39A C38A 1.437(17) 2_566 ?
C44A H44A 0.9500 . ?
C19A H19A 0.9500 . ?
C42A H42A 0.9500 . ?
C15A H15A 0.9500 . ?
C15A C14A 1.417(12) . ?
C15A C16A 1.398(12) . ?
C14A H14A 0.9500 . ?
C16A H16A 0.9500 . ?
C38A H38A 0.9500 . ?

loop_
_geom_torsion_atom_site_label_1
_geom_torsion_atom_site_label_2
_geom_torsion_atom_site_label_3
_geom_torsion_atom_site_label_4
_geom_torsion
_geom_torsion_site_symmetry_1
_geom_torsion_site_symmetry_2
_geom_torsion_site_symmetry_3
_geom_torsion_site_symmetry_4
_geom_torsion_publ_flag
N11 C60 C61 C62 -178.0(3) . . . . ?
N11 C60 C61 C66 1.0(5) . . . . ?
N1 C1 C36 C35 95.0(3) . . . . ?
N1 C1 C36 C21 -82.0(3) . . . . ?
N5 C24 C25 C26 -15.2(4) . . . . ?
N5 C24 C25 C30 167.5(3) . . . . ?
N3 C12 C13 C18 177.8(3) . . . . ?
N3 C12 C13 C14 -4.9(5) . . . . ?
N3 C12 C13 C18A 177.6(6) . . . . ?
N3 C12 C13 C14A -4.2(7) . . . . ?
N6 C31 C29 C28 174.0(3) . . . . ?
N6 C31 C29 C30 -5.5(5) . . . . ?
N9 C50 C51 C52 -9.3(5) . . . . ?
N9 C50 C51 C56 168.8(4) . . . . ?
C7 C6 C5 C4 0.3(5) . . . . ?
C7 C8 C3 C4 0.3(4) . . . . ?
C7 C8 C3 C2 -178.0(3) . . . . ?
C33 C22 C21 C36 1.3(4) . . . . ?
C33 C22 C21 C20 -169.7(4) . . . . ?
C33 C22 C21 C20A 164.4(4) . . . . ?
C33 C22 C23 N5 -69.0(3) . . . . ?
C33 C34 C35 C32 -172.2(2) . . . 2_675 ?
C33 C34 C35 C36 4.1(4) . . . . ?
C58 N10 C57 C55 179.1(3) . . . . ?
C58 C71 C72 C47 177.5(3) 2_566 . . . ?
C58 C71 C72 C59 1.8(4) 2_566 . . 2_566 ?
C58 C71 C70 C69 -174.9(2) 2_566 . . . ?
C58 C71 C70 C37 5.1(4) 2_566 . . . ?
C22 C33 C34 C11 171.2(2) . . . 2_675 ?
C22 C33 C34 C35 -5.0(4) . . . . ?
C22 C21 C20 N4A -89.0(6) . . . . ?
C22 C21 C20A N4 -80.4(8) . . . . ?
C71 C72 C47 C48 -3.2(4) . . . . ?
C71 C72 C47 C46 174.4(3) . . . . ?
C71 C70 C69 C48 -2.1(4) . . . . ?
C71 C70 C69 C68 179.2(3) . . . . ?
C71 C70 C37 N7 -63.9(5) . . . . ?
C71 C70 C37 N7A -78.8(5) . . . . ?
C24 N5 C23 C22 -27.0(4) . . . . ?
C11 N3 C12 C13 175.3(3) . . . . ?
C11 C34 C35 C32 11.5(4) 2_675 . . 2_675 ?
C11 C34 C35 C36 -172.1(2) 2_675 . . . ?
C60 N11 C59 C72 -138.8(3) . . . 2_566 ?
C48 C47 C46 N8 -75.8(10) . . . . ?
C48 C47 C46 N8A -81.5(16) . . . . ?
C48 C69 C68 N12 119.8(4) . . . . ?
C64 C65 C67 N12 -16.2(5) . . . . ?
C64 C65 C66 C61 0.2(5) . . . . ?
C72 C71 C70 C69 1.9(4) . . . . ?
C72 C71 C70 C37 -178.1(3) . . . . ?
C72 C47 C46 N8 106.5(10) . . . . ?
C72 C47 C46 N8A 100.9(16) . . . . ?
C31 N6 C32 C35 -132.2(3) . . . 2_675 ?
C47 C48 C69 C70 -0.4(4) . . . . ?
C47 C48 C69 C68 178.3(3) . . . . ?
C47 C48 C49 N9 116.6(4) . . . . ?
C47 C46 N8 C45 -28(2) . . . . ?
C47 C46 N8A C45A -11(3) . . . . ?
C53 C52 C51 C50 178.1(3) . . . . ?
C53 C52 C51 C56 0.0(5) . . . . ?
C55 C56 C51 C52 0.3(4) . . . . ?
C55 C56 C51 C50 -177.8(3) . . . . ?
C6 C7 C8 C3 0.5(4) . . . . ?
C6 C7 C9 N2 7.1(4) . . . . ?
C8 C7 C6 C5 -0.8(5) . . . . ?
C8 C7 C9 N2 -174.8(3) . . . . ?
C8 C3 C4 C5 -0.8(5) . . . . ?
C8 C3 C2 N1 2.5(4) . . . . ?
C46 N8 C45 C43 -174.9(9) . . . . ?
C46 N8A C45A C43 -179.1(12) . . . . ?
C1 N1 C2 C3 178.7(3) . . . . ?
C1 C36 C35 C32 -1.3(4) . . . 2_675 ?
C1 C36 C35 C34 -177.6(2) . . . . ?
C1 C36 C21 C22 174.9(2) . . . . ?
C1 C36 C21 C20 -14.4(5) . . . . ?
C1 C36 C21 C20A 11.4(5) . . . . ?
C52 C53 C54 C55 0.5(5) . . . . ?
C3 C4 C5 C6 0.5(5) . . . . ?
C4 C3 C2 N1 -175.7(3) . . . . ?
C29 C28 C27 C26 -0.8(6) . . . . ?
C29 C30 C25 C24 179.7(3) . . . . ?
C29 C30 C25 C26 2.3(4) . . . . ?
C12 N3 C11 C34 13.2(4) . . . 2_675 ?
C12 C13 C14 C15 -177.0(3) . . . . ?
C12 C13 C18A C17A 178.6(5) . . . . ?
C12 C13 C14A C15A 179.0(7) . . . . ?
C57 N10 C58 C71 -135.7(3) . . . 2_566 ?
C57 C55 C56 C51 -179.6(3) . . . . ?
C57 C55 C54 C53 179.2(3) . . . . ?
C50 N9 C49 C48 -34.7(6) . . . . ?
C56 C55 C57 N10 -6.8(5) . . . . ?
C56 C55 C54 C53 -0.2(5) . . . . ?
C70 C71 C72 C47 0.8(4) . . . . ?
C70 C71 C72 C59 -175.0(3) . . . 2_566 ?
C70 C69 C68 N12 -61.5(4) . . . . ?
C70 C37 N7 C38 -18.9(7) . . . . ?
C70 C37 N7A C38A 141.1(12) . . . . ?
C54 C53 C52 C51 -0.4(5) . . . . ?
C54 C55 C57 N10 173.8(3) . . . . ?
C54 C55 C56 C51 -0.2(4) . . . . ?
C32 N6 C31 C29 -178.8(3) . . . . ?
C36 C21 C20 N4A 100.2(6) . . . . ?
C36 C21 C20A N4 83.1(8) . . . . ?
C69 C48 C47 C72 3.1(4) . . . . ?
C69 C48 C47 C46 -174.6(3) . . . . ?
C69 C48 C49 N9 -64.5(5) . . . . ?
C69 C70 C37 N7 116.1(4) . . . . ?
C69 C70 C37 N7A 101.2(5) . . . . ?
C9 N2 C10 C33 40.7(4) . . . 2_675 ?
C9 C7 C6 C5 177.4(3) . . . . ?
C9 C7 C8 C3 -177.7(3) . . . . ?
C65 C64 C63 C62 0.0(7) . . . . ?
C65 C66 C61 C60 -180.0(3) . . . . ?
C65 C66 C61 C62 -1.0(5) . . . . ?
C10 N2 C9 C7 178.8(3) . . . . ?
C10 C33 C22 C21 180.0(2) 2_675 . . . ?
C10 C33 C22 C23 1.3(3) 2_675 . . . ?
C10 C33 C34 C11 -6.5(4) 2_675 . . 2_675 ?
C10 C33 C34 C35 177.3(2) 2_675 . . . ?
C67 N12 C68 C69 -27.5(6) . . . . ?
C67 C65 C66 C61 179.9(3) . . . . ?
C34 C33 C22 C21 2.3(4) . . . . ?
C34 C33 C22 C23 -176.4(2) . . . . ?
C59 N11 C60 C61 -178.1(3) . . . . ?
C59 C72 C47 C48 172.5(3) 2_566 . . . ?
C59 C72 C47 C46 -9.9(4) 2_566 . . . ?
C35 C36 C21 C22 -2.2(4) . . . . ?
C35 C36 C21 C20 168.5(4) . . . . ?
C35 C36 C21 C20A -165.6(4) . . . . ?
C27 C26 C25 C24 -179.6(3) . . . . ?
C27 C26 C25 C30 -2.3(5) . . . . ?
C27 C28 C29 C31 -178.7(3) . . . . ?
C27 C28 C29 C30 0.8(5) . . . . ?
C21 C22 C23 N5 112.3(3) . . . . ?
C21 C36 C35 C32 175.7(2) . . . 2_675 ?
C21 C36 C35 C34 -0.5(4) . . . . ?
C37 C70 C69 C48 177.9(3) . . . . ?
C37 C70 C69 C68 -0.8(4) . . . . ?
C37 N7 C38 C39 -175.9(15) . . . 2_566 ?
C37 N7A C38A C39A 179.5(11) . . . 2_566 ?
C2 N1 C1 C36 131.7(3) . . . . ?
C2 C3 C4 C5 177.5(3) . . . . ?
C68 N12 C67 C65 179.5(3) . . . . ?
C25 C26 C27 C28 1.5(6) . . . . ?
C25 C30 C29 C28 -1.6(4) . . . . ?
C25 C30 C29 C31 177.9(3) . . . . ?
C49 N9 C50 C51 -175.4(4) . . . . ?
C49 C48 C47 C72 -178.1(3) . . . . ?
C49 C48 C47 C46 4.3(5) . . . . ?
C49 C48 C69 C70 -179.3(3) . . . . ?
C49 C48 C69 C68 -0.6(4) . . . . ?
C23 N5 C24 C25 178.5(2) . . . . ?
C23 C22 C21 C36 180.0(2) . . . . ?
C23 C22 C21 C20 9.0(5) . . . . ?
C23 C22 C21 C20A -16.9(5) . . . . ?
C63 C64 C65 C67 -179.4(4) . . . . ?
C63 C64 C65 C66 0.3(6) . . . . ?
C63 C62 C61 C60 -179.7(4) . . . . ?
C63 C62 C61 C66 1.3(6) . . . . ?
C66 C65 C67 N12 164.1(3) . . . . ?
C61 C62 C63 C64 -0.8(7) . . . . ?
C17 C18 C13 C12 177.5(3) . . . . ?
C17 C18 C13 C14 0.0 . . . . ?
C18 C17 C16 C15 0.0 . . . . ?
C18 C17 C19 N4A 172.9(11) . . . . ?
C18 C13 C14 C15 0.0 . . . . ?
C13 C14 C15 C16 0.0 . . . . ?
C13 C18A C17A C19A -173.3(8) . . . . ?
C13 C18A C17A C16A 2.7(12) . . . . ?
C14 C15 C16 C17 0.0 . . . . ?
C16 C17 C18 C13 0.0 . . . . ?
C16 C17 C19 N4A 0(2) . . . . ?
C42 C43 C44 C39 0.0 . . . . ?
C42 C43 C45 N8 9(2) . . . . ?
C43 C42 C41 C40 0.0 . . . . ?
C43 C44 C39 C40 0.0 . . . . ?
C43 C44 C39 C38 177.9(5) . . . 2_566 ?
C44 C43 C45 N8 178.5(16) . . . . ?
C44 C39 C40 C41 0.0 . . . . ?
C39 C40 C41 C42 0.0 . . . . ?
C41 C42 C43 C44 0.0 . . . . ?
C41 C42 C43 C45 169.3(6) . . . . ?
C45 C43 C44 C39 -170.4(6) . . . . ?
C19 N4A C20 C21 -10.3(12) . . . . ?
C19 C17 C18 C13 -172.2(10) . . . . ?
C19 C17 C16 C15 172.8(9) . . . . ?
C38 C39 C40 C41 -177.8(5) 2_566 . . . ?
C20 N4A C19 C17 -174.3(11) . . . . ?
C41A C40A C39A C44A 2.1(18) . . . . ?
C41A C40A C39A C38A -177.5(12) . . . 2_566 ?
C20A N4 C19A C17A 172.7(8) . . . . ?
C18A C13 C14A C15A -2.6(12) . . . . ?
C18A C17A C19A N4 3.6(14) . . . . ?
C18A C17A C16A C15A -3.8(13) . . . . ?
C40A C41A C42A C43 -2(2) . . . . ?
C40A C39A C44A C43 -1.4(17) . . . . ?
C45A C43 C44A C39A 170.4(11) . . . . ?
C45A C43 C42A C41A -169.1(13) . . . . ?
C44A C43 C45A N8A 164(2) . . . . ?
C44A C43 C42A C41A 2.3(17) . . . . ?
C19A N4 C20A C21 166.1(10) . . . . ?
C19A C17A C16A C15A 172.3(9) . . . . ?
C42A C43 C45A N8A -26(2) . . . . ?
C42A C43 C44A C39A -0.7(14) . . . . ?
C42A C41A C40A C39A -1(2) . . . . ?
C14A C13 C18A C17A 0.5(12) . . . . ?
C14A C15A C16A C17A 1.7(15) . . . . ?
C16A C17A C19A N4 -172.2(11) . . . . ?
C16A C15A C14A C13 1.4(14) . . . . ?
C38A C39A C44A C43 178.2(11) 2_566 . . . ?
